data_4338107
loop_
_publ_author_name
'Rivada-Wheelaghan, Orestes'
'Rosell\'o-Merino, Marta'
'Ortu\~no, Manuel A'
'Vidossich, Pietro'
'Guti\'errez-Puebla, Enrique'
'Lled\'os, Agust\'i'
'Conejero, Salvador'

_publ_section_title
;
 Reactivity of Coordinatively Unsaturated Bis(N-heterocyclic carbene)
 Pt(II) Complexes toward H2. Crystal Structure of a 14-Electron Pt(II)
 Hydride Complex.
;
_journal_issue 8
_journal_name_full 'Inorganic chemistry'
_journal_page_first 4257
_journal_page_last 4268
_journal_paper_doi 10.1021/ic500705t
_journal_volume 53
_journal_year 2014
_chemical_formula_moiety 'C54 H72 F6 N4 Pt Sb'
_chemical_formula_sum 'C54 H72 F6 N4 Pt Sb'
_chemical_formula_weight 1208.00
_chemical_name_systematic
; 
 ? 
;
_space_group_IT_number 15
_symmetry_cell_setting monoclinic
_symmetry_space_group_name_Hall '-C 2yc'
_symmetry_space_group_name_H-M 'C 1 2/c 1'
_atom_sites_solution_hydrogens geom
_atom_sites_solution_primary direct
_atom_sites_solution_secondary difmap
_audit_creation_method SHELXL-97
_cell_angle_alpha 90.00
_cell_angle_beta 100.226(9)
_cell_angle_gamma 90.00
_cell_formula_units_Z 4
_cell_length_a 17.447(4)
_cell_length_b 17.823(4)
_cell_length_c 17.148(4)
_cell_measurement_reflns_used 9280
_cell_measurement_temperature 296(2)
_cell_measurement_theta_max 62.00
_cell_measurement_theta_min 3.57
_cell_volume 5248(2)
_computing_cell_refinement 'Bruker APEX2'
_computing_data_collection 'Bruker APEX2'
_computing_data_reduction 'Bruker APEX2'
_computing_molecular_graphics 'Bruker APEX2'
_computing_publication_material 'Bruker APEX2'
_computing_structure_refinement 'SHELXL-97 (Sheldrick, 1997)'
_computing_structure_solution 'SHELXS-97 (Sheldrick, 1990)'
_diffrn_ambient_temperature 296(2)
_diffrn_measured_fraction_theta_full 0.976
_diffrn_measured_fraction_theta_max 0.976
_diffrn_measurement_device_type 'bruker Axion area detector'
_diffrn_measurement_method 'phi and omega scans'
_diffrn_radiation_monochromator graphite
_diffrn_radiation_source micro-source
_diffrn_radiation_type CuK\a
_diffrn_radiation_wavelength 1.54178
_diffrn_reflns_av_R_equivalents 0.0353
_diffrn_reflns_av_sigmaI/netI 0.0259
_diffrn_reflns_limit_h_max 19
_diffrn_reflns_limit_h_min -18
_diffrn_reflns_limit_k_max 13
_diffrn_reflns_limit_k_min -20
_diffrn_reflns_limit_l_max 19
_diffrn_reflns_limit_l_min -19
_diffrn_reflns_number 15552
_diffrn_reflns_theta_full 62.12
_diffrn_reflns_theta_max 62.12
_diffrn_reflns_theta_min 3.57
_exptl_absorpt_coefficient_mu 9.489
_exptl_absorpt_correction_T_max 0.7521
_exptl_absorpt_correction_T_min 0.5835
_exptl_absorpt_correction_type multi-scan
_exptl_absorpt_process_details APEX2
_exptl_crystal_colour colorless
_exptl_crystal_density_diffrn 1.529
_exptl_crystal_density_method 'not measured'
_exptl_crystal_description prismatic
_exptl_crystal_F_000 2428
_exptl_crystal_size_max 0.16
_exptl_crystal_size_mid 0.08
_exptl_crystal_size_min 0.06
_refine_diff_density_max 0.647
_refine_diff_density_min -0.839
_refine_diff_density_rms 0.243
_refine_ls_extinction_method none
_refine_ls_goodness_of_fit_ref 1.161
_refine_ls_hydrogen_treatment mixed
_refine_ls_matrix_type full
_refine_ls_number_parameters 347
_refine_ls_number_reflns 4058
_refine_ls_number_restraints 1
_refine_ls_restrained_S_all 1.161
_refine_ls_R_factor_all 0.0263
_refine_ls_R_factor_gt 0.0227
_refine_ls_shift/su_max 0.000
_refine_ls_shift/su_mean 0.000
_refine_ls_structure_factor_coef Fsqd
_refine_ls_weighting_details 'calc w=1/[\s^2^(Fo^2^)+(0.0481P)^2^+2.6066P] where P=(Fo^2^+2Fc^2^)/3'
_refine_ls_weighting_scheme calc
_refine_ls_wR_factor_gt 0.0668
_refine_ls_wR_factor_ref 0.0758
_reflns_number_gt 3719
_reflns_number_total 4058
_reflns_threshold_expression >2sigma(I)
_cod_data_source_file ic500705t_si_001.cif
_cod_data_source_block ptsevilla_0m
_cod_depositor_comments
;
The following automatic conversions were performed:

'_symmetry_cell_setting' value 'Monoclinic' changed to 'monoclinic'
according to
/usr/data/users/saulius/crontab/automatic-downloads/rss-feeds/ACS/lib/dictionaries/cif_core.dic
dictionary named 'cif_core.dic' version 2.4.2 from 2011-04-26.

Automatic conversion script
Id: cif_fix_values 2281 2013-09-26 08:29:07Z andrius 

 Adding full bibliography for 4338107.cif.
;
_cod_original_cell_volume 5247.6(19)
_cod_original_sg_symbol_H-M C2/c
_cod_database_code 4338107

loop_
_symmetry_equiv_pos_as_xyz
'x, y, z'
'-x, y, -z+1/2'
'x+1/2, y+1/2, z'
'-x+1/2, y+1/2, -z+1/2'
'-x, -y, -z'
'x, -y, z-1/2'
'-x+1/2, -y+1/2, -z'
'x+1/2, -y+1/2, z-1/2'

loop_
_atom_site_label
_atom_site_type_symbol
_atom_site_fract_x
_atom_site_fract_y
_atom_site_fract_z
_atom_site_U_iso_or_equiv
_atom_site_adp_type
_atom_site_occupancy
_atom_site_symmetry_multiplicity
_atom_site_calc_flag
_atom_site_refinement_flags
_atom_site_disorder_assembly
_atom_site_disorder_group
H101 H 1.0000 0.3330(12) 0.7500 0.17(4) Uiso 1 2 d SD . .
N1 N 1.00559(15) 0.29848(16) 0.91914(15) 0.0239(6) Uani 1 1 d . . .
N2 N 0.97236(14) 0.18306(15) 0.91151(14) 0.0229(6) Uani 1 1 d . . .
Pt1 Pt 1.0000 0.239562(11) 0.7500 0.01938(10) Uani 1 2 d SD . .
C1 C 0.80562(18) 0.1750(2) 0.86391(19) 0.0297(8) Uani 1 1 d . . .
H1 H 0.8393 0.2173 0.8839 0.036 Uiso 1 1 calc R . .
C24 C 1.1189(2) -0.0124(2) 0.9363(3) 0.0406(11) Uani 1 1 d . . .
H24A H 1.0970 -0.0303 0.9804 0.061 Uiso 1 1 calc R . .
H24B H 1.1732 -0.0016 0.9536 0.061 Uiso 1 1 calc R . .
H24C H 1.1133 -0.0501 0.8957 0.061 Uiso 1 1 calc R . .
C3 C 0.7645(3) 0.1962(3) 0.7811(2) 0.0600(13) Uani 1 1 d . . .
H3A H 0.7314 0.1557 0.7590 0.090 Uiso 1 1 calc R . .
H3B H 0.8025 0.2059 0.7482 0.090 Uiso 1 1 calc R . .
H3C H 0.7336 0.2404 0.7839 0.090 Uiso 1 1 calc R . .
C4 C 1.07681(18) 0.0584(2) 0.90358(19) 0.0283(8) Uani 1 1 d . . .
H4 H 1.0883 0.0974 0.9442 0.034 Uiso 1 1 calc R . .
C5 C 0.9862(3) 0.49758(19) 0.8572(3) 0.0352(10) Uani 1 1 d . . .
H5 H 0.9484 0.5311 0.8330 0.042 Uiso 1 1 calc R . .
C6 C 0.85851(18) 0.1069(2) 0.86311(19) 0.0267(7) Uani 1 1 d . . .
C7 C 1.02524(18) 0.37515(18) 0.90213(18) 0.0243(7) Uani 1 1 d . . .
C8 C 1.0609(2) 0.5224(2) 0.8813(2) 0.0358(9) Uani 1 1 d . . .
H8 H 1.0730 0.5726 0.8748 0.043 Uiso 1 1 calc R . .
C9 C 1.1880(2) 0.3617(2) 1.0537(2) 0.0510(11) Uani 1 1 d . . .
H9A H 1.2036 0.4133 1.0609 0.077 Uiso 1 1 calc R . .
H9B H 1.2303 0.3298 1.0769 0.077 Uiso 1 1 calc R . .
H9C H 1.1439 0.3528 1.0790 0.077 Uiso 1 1 calc R . .
C10 C 0.99742(18) 0.2770(3) 0.99483(18) 0.0302(9) Uani 1 1 d . . .
H10 H 1.0050 0.3069 1.0400 0.036 Uiso 0.50 1 calc PR . .
C11 C 0.8323(2) 0.4436(3) 0.7820(2) 0.0477(10) Uani 1 1 d . . .
H11A H 0.8239 0.4921 0.8033 0.072 Uiso 1 1 calc R . .
H11B H 0.7831 0.4194 0.7646 0.072 Uiso 1 1 calc R . .
H11C H 0.8590 0.4492 0.7380 0.072 Uiso 1 1 calc R . .
C12 C 0.99062(18) 0.24102(17) 0.86626(19) 0.0217(7) Uani 1 1 d . . .
C13 C 1.10235(19) 0.39762(19) 0.92601(19) 0.0290(8) Uani 1 1 d . . .
C14 C 0.7498(3) 0.1638(3) 0.9212(3) 0.0592(13) Uani 1 1 d . . .
H14A H 0.7168 0.1215 0.9046 0.089 Uiso 1 1 calc R . .
H14B H 0.7185 0.2079 0.9219 0.089 Uiso 1 1 calc R . .
H14C H 0.7789 0.1547 0.9733 0.089 Uiso 1 1 calc R . .
C15 C 0.88134(19) 0.3962(2) 0.8457(2) 0.0329(8) Uani 1 1 d . . .
H15 H 0.8831 0.3452 0.8245 0.039 Uiso 1 1 calc R . .
C16 C 0.93977(18) 0.11168(19) 0.88309(18) 0.0246(7) Uani 1 1 d . . .
C17 C 1.2373(2) 0.3477(2) 0.9249(3) 0.0509(11) Uani 1 1 d . . .
H17A H 1.2228 0.3334 0.8703 0.076 Uiso 1 1 calc R . .
H17B H 1.2763 0.3138 0.9512 0.076 Uiso 1 1 calc R . .
H17C H 1.2578 0.3978 0.9282 0.076 Uiso 1 1 calc R . .
C18 C 0.8412(2) 0.3917(3) 0.9181(2) 0.0501(11) Uani 1 1 d . . .
H18A H 0.8702 0.3588 0.9569 0.075 Uiso 1 1 calc R . .
H18B H 0.7894 0.3725 0.9024 0.075 Uiso 1 1 calc R . .
H18C H 0.8390 0.4408 0.9405 0.075 Uiso 1 1 calc R . .
C19 C 0.8744(2) -0.0252(2) 0.8414(2) 0.0358(9) Uani 1 1 d . . .
H19 H 0.8521 -0.0717 0.8275 0.043 Uiso 1 1 calc R . .
C20 C 1.1189(2) 0.4730(2) 0.9156(2) 0.0344(9) Uani 1 1 d . . .
H20 H 1.1694 0.4905 0.9318 0.041 Uiso 1 1 calc R . .
C21 C 0.98936(18) 0.0501(2) 0.88363(19) 0.0270(8) Uani 1 1 d . . .
C22 C 0.9543(2) -0.0191(2) 0.8610(2) 0.0333(9) Uani 1 1 d . . .
H222 H 0.9852 -0.0614 0.8592 0.040 Uiso 1 1 calc R . .
C23 C 0.9764(2) 0.2045(2) 0.98980(19) 0.0306(8) Uani 1 1 d . . .
H232 H 0.9664 0.1743 1.0311 0.037 Uiso 1 1 calc R . .
C2 C 1.1078(2) 0.0855(3) 0.8302(2) 0.0482(11) Uani 1 1 d . . .
C25 C 0.82761(19) 0.0364(2) 0.8420(2) 0.0322(8) Uani 1 1 d . . .
H25 H 0.7739 0.0309 0.8280 0.039 Uiso 1 1 calc R . .
C26 C 1.16568(19) 0.3446(2) 0.9649(2) 0.0346(8) Uani 1 1 d . . .
H26 H 1.1448 0.2935 0.9592 0.042 Uiso 1 1 calc R . .
C27 C 0.96527(19) 0.4238(2) 0.86798(18) 0.0288(8) Uani 1 1 d . . .
F1 F 0.9464(4) 0.1965(4) 0.3183(3) 0.080(2) Uani 0.50 1 d P A 1
F2 F 0.9347(4) 0.2107(5) 0.1653(3) 0.092(2) Uani 0.50 1 d P A 1
F3 F 0.9288(3) 0.3304(3) 0.2565(5) 0.083(2) Uani 0.50 1 d P B 1
F4 F 0.9309(5) 0.1752(4) 0.2485(6) 0.118(3) Uani 0.50 1 d P A 1
F5 F 0.9516(4) 0.3107(4) 0.3127(3) 0.076(2) Uani 0.50 1 d P B 1
F6 F 0.9366(3) 0.2919(3) 0.1594(3) 0.0554(13) Uani 0.50 1 d P A 1
H22 H 1.163(2) 0.084(2) 0.840(2) 0.044(11) Uiso 1 1 d . . .
H23 H 1.096(2) 0.049(3) 0.786(3) 0.057(13) Uiso 1 1 d . . .
H21 H 1.086(3) 0.134(3) 0.813(3) 0.082(18) Uiso 1 1 d . . .
Sb2 Sb 1.0000 0.251961(18) 0.2500 0.03367(12) Uani 1 2 d S . 1

loop_
_atom_site_aniso_label
_atom_site_aniso_U_11
_atom_site_aniso_U_22
_atom_site_aniso_U_33
_atom_site_aniso_U_23
_atom_site_aniso_U_13
_atom_site_aniso_U_12
N1 0.0261(14) 0.0252(15) 0.0201(13) 0.0019(11) 0.0031(11) -0.0058(11)
N2 0.0219(13) 0.0259(16) 0.0202(13) 0.0005(11) 0.0021(10) -0.0059(11)
Pt1 0.01932(13) 0.01908(13) 0.02064(14) 0.000 0.00602(8) 0.000
C1 0.0210(17) 0.036(2) 0.0327(18) -0.0026(15) 0.0056(14) -0.0032(14)
C24 0.027(2) 0.046(3) 0.047(3) 0.0029(18) 0.0032(19) 0.0004(16)
C3 0.057(3) 0.074(4) 0.046(2) -0.006(2) 0.002(2) 0.035(2)
C4 0.0221(17) 0.035(2) 0.0269(17) -0.0014(15) 0.0018(13) -0.0052(14)
C5 0.046(3) 0.026(2) 0.033(2) 0.0034(15) 0.005(2) 0.0061(15)
C6 0.0248(17) 0.033(2) 0.0232(16) -0.0001(14) 0.0059(13) -0.0058(14)
C7 0.0314(17) 0.0213(18) 0.0204(16) -0.0013(13) 0.0051(13) -0.0044(14)
C8 0.047(2) 0.0229(19) 0.037(2) 0.0008(16) 0.0068(18) -0.0054(17)
C9 0.055(3) 0.044(3) 0.044(2) 0.005(2) -0.0178(19) -0.009(2)
C10 0.032(2) 0.034(2) 0.024(2) 0.0023(14) 0.0029(16) -0.0090(14)
C11 0.041(2) 0.059(3) 0.040(2) 0.006(2) -0.0007(17) 0.003(2)
C12 0.0176(16) 0.0242(18) 0.0232(17) 0.0025(13) 0.0033(13) -0.0025(12)
C13 0.0312(18) 0.0277(19) 0.0262(17) 0.0005(14) 0.0000(14) -0.0035(15)
C14 0.065(3) 0.047(3) 0.077(3) 0.003(2) 0.044(3) 0.003(2)
C15 0.0267(18) 0.037(2) 0.0344(19) -0.0004(16) 0.0037(14) 0.0022(15)
C16 0.0243(16) 0.0257(18) 0.0232(16) 0.0020(13) 0.0027(13) -0.0080(14)
C17 0.036(2) 0.042(3) 0.075(3) 0.013(2) 0.012(2) 0.0023(18)
C18 0.036(2) 0.073(3) 0.042(2) 0.003(2) 0.0097(18) 0.001(2)
C19 0.032(2) 0.032(2) 0.043(2) -0.0024(18) 0.0063(16) -0.0147(16)
C20 0.035(2) 0.029(2) 0.037(2) 0.0042(18) 0.0024(16) -0.0110(17)
C21 0.0248(17) 0.031(2) 0.0246(17) 0.0025(15) 0.0032(13) -0.0073(15)
C22 0.031(2) 0.027(2) 0.042(2) -0.0005(17) 0.0073(17) -0.0042(16)
C23 0.0368(19) 0.034(2) 0.0206(16) 0.0025(15) 0.0043(14) -0.0110(17)
C2 0.031(2) 0.078(4) 0.036(2) 0.005(2) 0.0077(17) -0.017(2)
C25 0.0225(17) 0.037(2) 0.037(2) -0.0026(17) 0.0054(14) -0.0101(15)
C26 0.0290(18) 0.028(2) 0.044(2) 0.0054(16) -0.0024(15) -0.0072(15)
C27 0.0331(19) 0.032(2) 0.0215(16) -0.0025(15) 0.0063(14) -0.0002(15)
F1 0.123(5) 0.067(4) 0.051(3) 0.015(3) 0.017(3) -0.055(4)
F2 0.081(4) 0.148(7) 0.042(3) -0.037(4) -0.002(3) -0.041(4)
F3 0.055(4) 0.049(4) 0.147(7) 0.016(4) 0.027(4) 0.011(3)
F4 0.110(6) 0.070(5) 0.161(8) 0.062(5) -0.011(5) -0.044(4)
F5 0.076(4) 0.112(6) 0.045(3) -0.011(3) 0.022(3) 0.036(4)
F6 0.069(3) 0.053(3) 0.040(3) 0.017(2) -0.001(2) 0.013(3)
Sb2 0.0460(2) 0.0294(2) 0.0247(2) 0.000 0.00396(17) 0.000

loop_
_atom_type_symbol
_atom_type_description
_atom_type_scat_dispersion_real
_atom_type_scat_dispersion_imag
_atom_type_scat_source
C C 0.0181 0.0091 'International Tables Vol C Tables 4.2.6.8 and 6.1.1.4'
H H 0.0000 0.0000 'International Tables Vol C Tables 4.2.6.8 and 6.1.1.4'
N N 0.0311 0.0180 'International Tables Vol C Tables 4.2.6.8 and 6.1.1.4'
F F 0.0727 0.0534 'International Tables Vol C Tables 4.2.6.8 and 6.1.1.4'
Sb Sb -0.0562 5.8946 'International Tables Vol C Tables 4.2.6.8 and 6.1.1.4'
Pt Pt -4.5932 6.9264 'International Tables Vol C Tables 4.2.6.8 and 6.1.1.4'

loop_
_geom_angle_atom_site_label_1
_geom_angle_atom_site_label_2
_geom_angle_atom_site_label_3
_geom_angle
_geom_angle_site_symmetry_1
_geom_angle_site_symmetry_3
C12 N1 C10 112.1(3) . .
C12 N1 C7 126.8(3) . .
C10 N1 C7 121.1(3) . .
C12 N2 C23 111.5(3) . .
C12 N2 C16 126.4(3) . .
C23 N2 C16 121.3(3) . .
C12 Pt1 C12 178.53(17) 2_756 .
C12 Pt1 H101 89.27(9) 2_756 .
C12 Pt1 H101 89.27(9) . .
C14 C1 C3 112.8(3) . .
C14 C1 C6 111.1(3) . .
C3 C1 C6 112.0(3) . .
C14 C1 H1 106.8 . .
C3 C1 H1 106.8 . .
C6 C1 H1 106.8 . .
C4 C24 H24A 109.5 . .
C4 C24 H24B 109.5 . .
H24A C24 H24B 109.5 . .
C4 C24 H24C 109.5 . .
H24A C24 H24C 109.5 . .
H24B C24 H24C 109.5 . .
C1 C3 H3A 109.5 . .
C1 C3 H3B 109.5 . .
H3A C3 H3B 109.5 . .
C1 C3 H3C 109.5 . .
H3A C3 H3C 109.5 . .
H3B C3 H3C 109.5 . .
C21 C4 C24 113.9(3) . .
C21 C4 C2 109.5(3) . .
C24 C4 C2 110.3(3) . .
C21 C4 H4 107.6 . .
C24 C4 H4 107.6 . .
C2 C4 H4 107.6 . .
C8 C5 C27 121.7(4) . .
C8 C5 H5 119.1 . .
C27 C5 H5 119.1 . .
C25 C6 C16 116.6(3) . .
C25 C6 C1 120.9(3) . .
C16 C6 C1 122.5(3) . .
C13 C7 C27 123.6(3) . .
C13 C7 N1 117.5(3) . .
C27 C7 N1 118.7(3) . .
C5 C8 C20 120.3(4) . .
C5 C8 H8 119.9 . .
C20 C8 H8 119.9 . .
C26 C9 H9A 109.5 . .
C26 C9 H9B 109.5 . .
H9A C9 H9B 109.5 . .
C26 C9 H9C 109.5 . .
H9A C9 H9C 109.5 . .
H9B C9 H9C 109.5 . .
C23 C10 N1 106.2(3) . .
C23 C10 H10 126.9 . .
N1 C10 H10 126.9 . .
C15 C11 H11A 109.5 . .
C15 C11 H11B 109.5 . .
H11A C11 H11B 109.5 . .
C15 C11 H11C 109.5 . .
H11A C11 H11C 109.5 . .
H11B C11 H11C 109.5 . .
N1 C12 N2 103.2(3) . .
N1 C12 Pt1 128.6(2) . .
N2 C12 Pt1 128.1(2) . .
C20 C13 C7 116.8(3) . .
C20 C13 C26 120.4(3) . .
C7 C13 C26 122.7(3) . .
C1 C14 H14A 109.5 . .
C1 C14 H14B 109.5 . .
H14A C14 H14B 109.5 . .
C1 C14 H14C 109.5 . .
H14A C14 H14C 109.5 . .
H14B C14 H14C 109.5 . .
C11 C15 C27 113.2(3) . .
C11 C15 C18 109.4(3) . .
C27 C15 C18 111.7(3) . .
C11 C15 H15 107.5 . .
C27 C15 H15 107.5 . .
C18 C15 H15 107.5 . .
C21 C16 C6 123.6(3) . .
C21 C16 N2 119.0(3) . .
C6 C16 N2 117.2(3) . .
C26 C17 H17A 109.5 . .
C26 C17 H17B 109.5 . .
H17A C17 H17B 109.5 . .
C26 C17 H17C 109.5 . .
H17A C17 H17C 109.5 . .
H17B C17 H17C 109.5 . .
C15 C18 H18A 109.5 . .
C15 C18 H18B 109.5 . .
H18A C18 H18B 109.5 . .
C15 C18 H18C 109.5 . .
H18A C18 H18C 109.5 . .
H18B C18 H18C 109.5 . .
C25 C19 C22 120.9(4) . .
C25 C19 H19 119.5 . .
C22 C19 H19 119.5 . .
C8 C20 C13 121.0(4) . .
C8 C20 H20 119.5 . .
C13 C20 H20 119.5 . .
C16 C21 C22 116.8(3) . .
C16 C21 C4 121.6(3) . .
C22 C21 C4 121.5(3) . .
C19 C22 C21 120.6(4) . .
C19 C22 H222 119.7 . .
C21 C22 H222 119.7 . .
C10 C23 N2 107.1(3) . .
C10 C23 H232 126.5 . .
N2 C23 H232 126.5 . .
C4 C2 H22 110(2) . .
C4 C2 H23 111(3) . .
H22 C2 H23 101(3) . .
C4 C2 H21 112(3) . .
H22 C2 H21 113(4) . .
H23 C2 H21 109(4) . .
C19 C25 C6 121.5(3) . .
C19 C25 H25 119.3 . .
C6 C25 H25 119.3 . .
C13 C26 C17 111.7(3) . .
C13 C26 C9 110.4(3) . .
C17 C26 C9 110.8(3) . .
C13 C26 H26 107.9 . .
C17 C26 H26 107.9 . .
C9 C26 H26 107.9 . .
C5 C27 C7 116.6(3) . .
C5 C27 C15 122.4(3) . .
C7 C27 C15 121.0(3) . .
F4 F1 Sb2 67.1(4) . .
F6 F2 F4 118.0(5) . .
F6 F2 Sb2 68.7(3) . .
F4 F2 Sb2 64.1(3) . .
F5 F3 Sb2 69.9(5) . .
F1 F4 F2 135.8(6) . .
F1 F4 Sb2 74.1(4) . .
F2 F4 Sb2 65.0(3) . .
F3 F5 Sb2 77.6(5) . .
F2 F6 Sb2 65.3(2) . .
F5 Sb2 F5 109.5(5) 2_755 .
F5 Sb2 F4 143.3(4) 2_755 .
F5 Sb2 F4 93.8(4) . .
F5 Sb2 F4 93.8(4) 2_755 2_755
F5 Sb2 F4 143.3(4) . 2_755
F4 Sb2 F4 82.6(6) . 2_755
F5 Sb2 F2 93.0(3) 2_755 .
F5 Sb2 F2 114.3(3) . .
F4 Sb2 F2 51.0(4) . .
F4 Sb2 F2 91.5(4) 2_755 .
F5 Sb2 F2 114.3(3) 2_755 2_755
F5 Sb2 F2 93.0(3) . 2_755
F4 Sb2 F2 91.5(4) . 2_755
F4 Sb2 F2 51.0(4) 2_755 2_755
F2 Sb2 F2 132.7(5) . 2_755
F5 Sb2 F6 90.2(3) 2_755 2_755
F5 Sb2 F6 63.8(3) . 2_755
F4 Sb2 F6 126.0(3) . 2_755
F4 Sb2 F6 89.0(3) 2_755 2_755
F2 Sb2 F6 176.7(2) . 2_755
F2 Sb2 F6 46.0(3) 2_755 2_755
F5 Sb2 F6 63.8(3) 2_755 .
F5 Sb2 F6 90.2(3) . .
F4 Sb2 F6 89.0(3) . .
F4 Sb2 F6 126.0(3) 2_755 .
F2 Sb2 F6 46.0(3) . .
F2 Sb2 F6 176.7(2) 2_755 .
F6 Sb2 F6 135.5(3) 2_755 .
F5 Sb2 F3 32.5(3) 2_755 2_755
F5 Sb2 F3 89.3(3) . 2_755
F4 Sb2 F3 175.8(4) . 2_755
F4 Sb2 F3 96.7(4) 2_755 2_755
F2 Sb2 F3 125.0(4) . 2_755
F2 Sb2 F3 91.2(4) 2_755 2_755
F6 Sb2 F3 58.1(3) 2_755 2_755
F6 Sb2 F3 88.1(3) . 2_755
F5 Sb2 F3 89.3(3) 2_755 .
F5 Sb2 F3 32.5(3) . .
F4 Sb2 F3 96.7(4) . .
F4 Sb2 F3 175.8(4) 2_755 .
F2 Sb2 F3 91.2(4) . .
F2 Sb2 F3 125.0(4) 2_755 .
F6 Sb2 F3 88.1(3) 2_755 .
F6 Sb2 F3 58.1(3) . .
F3 Sb2 F3 84.3(4) 2_755 .
F5 Sb2 F1 66.6(3) 2_755 2_755
F5 Sb2 F1 176.1(3) . 2_755
F4 Sb2 F1 89.8(4) . 2_755
F4 Sb2 F1 38.8(3) 2_755 2_755
F2 Sb2 F1 66.9(3) . 2_755
F2 Sb2 F1 88.6(3) 2_755 2_755
F6 Sb2 F1 115.1(3) 2_755 2_755
F6 Sb2 F1 88.2(2) . 2_755
F3 Sb2 F1 87.0(3) 2_755 2_755
F3 Sb2 F1 145.4(3) . 2_755
F5 Sb2 F1 176.1(3) 2_755 .
F5 Sb2 F1 66.6(3) . .
F4 Sb2 F1 38.8(3) . .
F4 Sb2 F1 89.8(4) 2_755 .
F2 Sb2 F1 88.6(3) . .
F2 Sb2 F1 66.9(3) 2_755 .
F6 Sb2 F1 88.2(2) 2_755 .
F6 Sb2 F1 115.1(3) . .
F3 Sb2 F1 145.4(3) 2_755 .
F3 Sb2 F1 87.0(3) . .
F1 Sb2 F1 117.3(4) 2_755 .

loop_
_geom_bond_atom_site_label_1
_geom_bond_atom_site_label_2
_geom_bond_distance
_geom_bond_site_symmetry_2
N1 C12 1.362(4) .
N1 C10 1.384(4) .
N1 C7 1.451(4) .
N2 C12 1.363(4) .
N2 C23 1.386(4) .
N2 C16 1.443(4) .
Pt1 C12 2.029(3) 2_756
Pt1 C12 2.029(3) .
Pt1 H101 1.67(2) .
C1 C14 1.513(5) .
C1 C3 1.520(5) .
C1 C6 1.526(5) .
C1 H1 0.9800 .
C24 C4 1.517(5) .
C24 H24A 0.9600 .
C24 H24B 0.9600 .
C24 H24C 0.9600 .
C3 H3A 0.9600 .
C3 H3B 0.9600 .
C3 H3C 0.9600 .
C4 C21 1.510(4) .
C4 C2 1.532(5) .
C4 H4 0.9800 .
C5 C8 1.370(6) .
C5 C27 1.385(5) .
C5 H5 0.9300 .
C6 C25 1.390(5) .
C6 C16 1.401(4) .
C7 C13 1.394(4) .
C7 C27 1.404(5) .
C8 C20 1.391(6) .
C8 H8 0.9300 .
C9 C26 1.534(5) .
C9 H9A 0.9600 .
C9 H9B 0.9600 .
C9 H9C 0.9600 .
C10 C23 1.343(6) .
C10 H10 0.9300 .
C11 C15 1.518(5) .
C11 H11A 0.9600 .
C11 H11B 0.9600 .
C11 H11C 0.9600 .
C13 C20 1.392(5) .
C13 C26 1.515(5) .
C14 H14A 0.9600 .
C14 H14B 0.9600 .
C14 H14C 0.9600 .
C15 C27 1.528(5) .
C15 C18 1.533(5) .
C15 H15 0.9800 .
C16 C21 1.397(5) .
C17 C26 1.529(5) .
C17 H17A 0.9600 .
C17 H17B 0.9600 .
C17 H17C 0.9600 .
C18 H18A 0.9600 .
C18 H18B 0.9600 .
C18 H18C 0.9600 .
C19 C25 1.369(5) .
C19 C22 1.378(5) .
C19 H19 0.9300 .
C20 H20 0.9300 .
C21 C22 1.400(5) .
C22 H222 0.9300 .
C23 H232 0.9300 .
C2 H22 0.94(4) .
C2 H23 1.00(5) .
C2 H21 0.97(6) .
C25 H25 0.9300 .
C26 H26 0.9800 .
F1 F4 1.239(10) .
F1 Sb2 1.900(5) .
F2 F6 1.452(10) .
F2 F4 1.571(10) .
F2 Sb2 1.834(5) .
F3 F5 1.036(8) .
F3 Sb2 1.886(6) .
F4 Sb2 1.820(6) .
F5 Sb2 1.814(5) .
F6 Sb2 1.880(4) .
Sb2 F5 1.814(5) 2_755
Sb2 F4 1.820(6) 2_755
Sb2 F2 1.834(5) 2_755
Sb2 F6 1.880(4) 2_755
Sb2 F3 1.886(6) 2_755
Sb2 F1 1.900(5) 2_755
